data_7716762
loop_
_publ_author_name
'Wang, Xuan'
'Zhang, Nan'
'Kou, Hui-Zhong'

_publ_section_title
;
 Substituent effects on spin-crossover Fe(II)N<sub>4</sub>O<sub>2</sub>
 pyrenylhydrazone complexes.
;
_journal_issue 40
_journal_name_full 'Dalton transactions (Cambridge, England : 2003)'
_journal_page_first 16592
_journal_page_last 16597
_journal_paper_doi 10.1039/d4dt00904e
_journal_volume 53
_journal_year 2024
_chemical_formula_moiety 'C50 H36 Fe N6 O2,6[H2O]'
_chemical_formula_sum 'C50 H48 Fe N6 O8'
_chemical_formula_weight 916.79
_space_group_crystal_system tetragonal
_space_group_IT_number 88
_space_group_name_Hall '-I 4ad'
_space_group_name_H-M_alt 'I 41/a :2'
_atom_sites_solution_hydrogens geom
_audit_creation_date 2024-02-29
_audit_creation_method
;
Olex2 1.3
(compiled 2020.11.12 svn.r5f609507 for OlexSys, GUI svn.r6408)
;
_audit_update_record
;
2024-03-08 deposited with the CCDC.	2024-07-18 downloaded from the CCDC.
;
_cell_angle_alpha 90
_cell_angle_beta 90
_cell_angle_gamma 90
_cell_formula_units_Z 8
_cell_length_a 15.6690(6)
_cell_length_b 15.6690(6)
_cell_length_c 37.8269(19)
_cell_measurement_reflns_used 7273
_cell_measurement_temperature 100.02(10)
_cell_measurement_theta_max 25.7420
_cell_measurement_theta_min 3.9310
_cell_volume 9287.2(7)
_computing_cell_refinement 'CrysAlisPro 1.171.40.82a (Rigaku OD, 2020)'
_computing_data_collection 'CrysAlisPro 1.171.40.82a (Rigaku OD, 2020)'
_computing_data_reduction 'CrysAlisPro 1.171.40.82a (Rigaku OD, 2020)'
_computing_molecular_graphics 'Olex2 1.3 (Dolomanov et al., 2009)'
_computing_publication_material 'Olex2 1.3 (Dolomanov et al., 2009)'
_computing_structure_refinement 'SHELXL 2018/3 (Sheldrick, 2015)'
_computing_structure_solution 'SHELXT 2014/5 (Sheldrick, 2014)'
_diffrn_ambient_environment N~2~
_diffrn_ambient_temperature 100.02(10)
_diffrn_detector 'CCD plate'
_diffrn_detector_area_resol_mean 5.2137
_diffrn_detector_type AtlasS2
_diffrn_measured_fraction_theta_full 0.997
_diffrn_measured_fraction_theta_max 0.860
_diffrn_measurement_details
;
List of Runs (angles in degrees, time in seconds):

  # Type    Start    End  Width  t~exp~   \w     \q     \k     \f   Frames
#--------------------------------------------------------------------------
  1  \w    -42.00 -17.00   1.00    7.42    --  -10.68  77.00 -90.00   25
  2  \w     -2.00  84.00   1.00    7.42    --   11.22  38.00-120.00   86
;
_diffrn_measurement_device 'four-circle diffractometer'
_diffrn_measurement_device_type 'SuperNova, Dual, Cu at home/near, AtlasS2'
_diffrn_measurement_method '\w scans'
_diffrn_orient_matrix_type 'CrysAlisPro convention (1999,Acta A55,543-557)'
_diffrn_orient_matrix_UB_11 -0.0169618000
_diffrn_orient_matrix_UB_12 0.0411277000
_diffrn_orient_matrix_UB_13 0.0035004000
_diffrn_orient_matrix_UB_21 0.0402274000
_diffrn_orient_matrix_UB_22 0.0184842000
_diffrn_orient_matrix_UB_23 -0.0039015000
_diffrn_orient_matrix_UB_31 -0.0119319000
_diffrn_orient_matrix_UB_32 0.0039383000
_diffrn_orient_matrix_UB_33 -0.0180102000
_diffrn_radiation_monochromator mirror
_diffrn_radiation_probe x-ray
_diffrn_radiation_type 'Mo K\a'
_diffrn_radiation_wavelength 0.71073
_diffrn_reflns_av_R_equivalents 0.0598
_diffrn_reflns_av_unetI/netI 0.0853
_diffrn_reflns_Laue_measured_fraction_full 0.997
_diffrn_reflns_Laue_measured_fraction_max 0.860
_diffrn_reflns_limit_h_max 13
_diffrn_reflns_limit_h_min -18
_diffrn_reflns_limit_k_max 21
_diffrn_reflns_limit_k_min -18
_diffrn_reflns_limit_l_max 50
_diffrn_reflns_limit_l_min -42
_diffrn_reflns_number 13614
_diffrn_reflns_point_group_measured_fraction_full 0.997
_diffrn_reflns_point_group_measured_fraction_max 0.860
_diffrn_reflns_theta_full 25.242
_diffrn_reflns_theta_max 29.422
_diffrn_reflns_theta_min 3.326
_diffrn_source 'micro-focus sealed X-ray tube'
_diffrn_source_type 'SuperNova (Mo) X-ray Source'
_exptl_absorpt_coefficient_mu 0.368
_exptl_absorpt_correction_T_max 1.00000
_exptl_absorpt_correction_T_min 0.94151
_exptl_absorpt_correction_type multi-scan
_exptl_absorpt_process_details
;
CrysAlisPro 1.171.40.82a (Rigaku Oxford Diffraction, 2020)
Empirical absorption correction using spherical harmonics,
implemented in SCALE3 ABSPACK scaling algorithm.
;
_exptl_crystal_colour green
_exptl_crystal_density_diffrn 1.311
_exptl_crystal_description flake
_exptl_crystal_F_000 3840
_refine_diff_density_max 0.467
_refine_diff_density_min -0.444
_refine_diff_density_rms 0.072
_refine_ls_extinction_method none
_refine_ls_goodness_of_fit_ref 0.938
_refine_ls_hydrogen_treatment constr
_refine_ls_matrix_type full
_refine_ls_number_parameters 267
_refine_ls_number_reflns 5536
_refine_ls_number_restraints 0
_refine_ls_restrained_S_all 0.938
_refine_ls_R_factor_all 0.1270
_refine_ls_R_factor_gt 0.0886
_refine_ls_shift/su_max 0.000
_refine_ls_shift/su_mean 0.000
_refine_ls_structure_factor_coef Fsqd
_refine_ls_weighting_details 'w=1/[\s^2^(Fo^2^)+(0.0646P)^2^+65.9600P] where P=(Fo^2^+2Fc^2^)/3'
_refine_ls_weighting_scheme calc
_refine_ls_wR_factor_gt 0.2039
_refine_ls_wR_factor_ref 0.2270
_reflns_Friedel_coverage 0.000
_reflns_number_gt 3424
_reflns_number_total 5536
_reflns_threshold_expression 'I > 2\s(I)'
_cod_data_source_file d4dt00904e2.cif
_cod_data_source_block exp_7956
_cod_depositor_comments 'Adding full bibliography for 7716761--7716766.cif.'
_cod_original_cell_volume 9287.2(9)
_cod_original_sg_symbol_H-M 'I 41/a'
_cod_database_code 7716762
_shelx_shelxl_version_number 2018/3
_chemical_oxdiff_formula CHONFeCl
_chemical_oxdiff_usercomment CHONFeCl
_shelx_space_group_comment
;
The symmetry employed for this shelxl refinement is uniquely defined
by the following loop, which should always be used as a source of
symmetry information in preference to the above space-group names.
They are only intended as comments.
;
_reflns_odcompleteness_completeness 99.65
_reflns_odcompleteness_iscentric 1
_reflns_odcompleteness_theta 26.32
_olex2_refinement_description
;
1. Fixed Uiso
 At 1.2 times of:
  All C(H) groups
 At 1.5 times of:
  All C(H,H,H) groups
2.a Me refined with riding coordinates:
 C1(H1A,H1B,H1C), C8(H8A,H8B,H8C)
2.b Aromatic/amide H refined with riding coordinates:
 C3(H3), C4(H4), C5(H5), C11(H11), C12(H12), C14(H14), C15(H15), C17(H17),
 C18(H18), C19(H19), C21(H21), C22(H22)
;
_smtbx_masks_special_details
;
A solvent mask was calculated and 495 electrons were 
found in a volume of 2212\%A^3^ in 4 voids per unit cell. 
This is consistent with the presence of 
6[H2O] per Formula Unit 
which account for 480 electrons per unit cell.
;
_smtbx_masks_void_probe_radius 1.2
_smtbx_masks_void_truncation_radius 1.2
_olex2_submission_special_instructions 'No special instructions were received'
_oxdiff_exptl_absorpt_empirical_details
;
Empirical correction (ABSPACK) includes:
- Absorption correction using spherical harmonics
- Frame scaling
;
_oxdiff_exptl_absorpt_empirical_full_max 1.159
_oxdiff_exptl_absorpt_empirical_full_min 0.875

loop_
_space_group_symop_operation_xyz
'x, y, z'
'-x+1/2, -y, z+1/2'
'-y+3/4, x+1/4, z+1/4'
'y+3/4, -x+3/4, z+3/4'
'x+1/2, y+1/2, z+1/2'
'-x+1, -y+1/2, z+1'
'-y+5/4, x+3/4, z+3/4'
'y+5/4, -x+5/4, z+5/4'
'-x, -y, -z'
'x-1/2, y, -z-1/2'
'y-3/4, -x-1/4, -z-1/4'
'-y-3/4, x-3/4, -z-3/4'
'-x+1/2, -y+1/2, -z+1/2'
'x, y+1/2, -z'
'y-1/4, -x+1/4, -z+1/4'
'-y-1/4, x-1/4, -z-1/4'

loop_
_atom_site_label
_atom_site_type_symbol
_atom_site_fract_x
_atom_site_fract_y
_atom_site_fract_z
_atom_site_U_iso_or_equiv
_atom_site_adp_type
_atom_site_occupancy
_atom_site_site_symmetry_order
_atom_site_calc_flag
_atom_site_refinement_flags_posn
_atom_site_refinement_flags_adp
_atom_site_refinement_flags_occupancy
_atom_site_disorder_assembly
_atom_site_disorder_group
Fe1 Fe 0.500000 0.750000 0.52190(2) 0.0366(3) Uani 1 2 d S T P . .
N1 N 0.5308(2) 0.8572(2) 0.55808(9) 0.0414(9) Uani 1 1 d . . . . .
N2 N 0.4030(3) 0.8382(2) 0.51543(9) 0.0409(9) Uani 1 1 d . . . . .
N3 N 0.3350(3) 0.8179(2) 0.49377(10) 0.0468(10) Uani 1 1 d . . . . .
O1 O 0.4152(2) 0.69424(19) 0.48628(8) 0.0490(8) Uani 1 1 d . . . . .
C1 C 0.6458(4) 0.7851(4) 0.58788(16) 0.0693(16) Uani 1 1 d . . . . .
H1A H 0.693693 0.798790 0.603557 0.104 Uiso 1 1 calc R U . . .
H1B H 0.607557 0.744693 0.599729 0.104 Uiso 1 1 calc R U . . .
H1C H 0.667606 0.759381 0.566052 0.104 Uiso 1 1 calc R U . . .
C2 C 0.5977(3) 0.8652(4) 0.57917(15) 0.0565(13) Uani 1 1 d . . . . .
C3 C 0.6236(4) 0.9451(4) 0.59190(18) 0.0720(17) Uani 1 1 d . . . . .
H3 H 0.671805 0.949617 0.607039 0.086 Uiso 1 1 calc R U . . .
C4 C 0.5790(4) 1.0167(4) 0.58238(18) 0.0773(19) Uani 1 1 d . . . . .
H4 H 0.597237 1.071465 0.590127 0.093 Uiso 1 1 calc R U . . .
C5 C 0.5081(4) 1.0087(3) 0.56166(15) 0.0620(15) Uani 1 1 d . . . . .
H5 H 0.475499 1.057544 0.555417 0.074 Uiso 1 1 calc R U . . .
C6 C 0.4844(3) 0.9287(3) 0.54990(12) 0.0458(11) Uani 1 1 d . . . . .
C7 C 0.4093(3) 0.9150(3) 0.52759(12) 0.0463(11) Uani 1 1 d . . . . .
C8 C 0.3493(4) 0.9863(3) 0.52025(17) 0.0696(17) Uani 1 1 d . . . . .
H8A H 0.368548 1.037710 0.532635 0.104 Uiso 1 1 calc R U . . .
H8B H 0.347574 0.997312 0.494762 0.104 Uiso 1 1 calc R U . . .
H8C H 0.292053 0.970766 0.528526 0.104 Uiso 1 1 calc R U . . .
C9 C 0.3499(3) 0.7408(3) 0.48042(11) 0.0438(11) Uani 1 1 d . . . . .
C10 C 0.2826(3) 0.7062(3) 0.45629(12) 0.0446(11) Uani 1 1 d . . . . .
C11 C 0.1998(4) 0.7009(3) 0.46740(13) 0.0545(13) Uani 1 1 d . . . . .
H11 H 0.185561 0.721232 0.490315 0.065 Uiso 1 1 calc R U . . .
C12 C 0.1362(4) 0.6670(4) 0.44650(14) 0.0623(15) Uani 1 1 d . . . . .
H12 H 0.079481 0.663718 0.455266 0.075 Uiso 1 1 calc R U . . .
C13 C 0.1545(3) 0.6377(3) 0.41279(13) 0.0535(13) Uani 1 1 d . . . . .
C14 C 0.0910(4) 0.6034(4) 0.38951(15) 0.0682(16) Uani 1 1 d . . . . .
H14 H 0.033737 0.599096 0.397621 0.082 Uiso 1 1 calc R U . . .
C15 C 0.1097(4) 0.5771(4) 0.35651(13) 0.0639(16) Uani 1 1 d . . . . .
H15 H 0.065797 0.554544 0.341945 0.077 Uiso 1 1 calc R U . . .
C16 C 0.1943(3) 0.5827(3) 0.34319(12) 0.0510(12) Uani 1 1 d . . . . .
C17 C 0.2152(4) 0.5557(4) 0.30917(14) 0.0635(15) Uani 1 1 d . . . . .
H17 H 0.172254 0.531994 0.294425 0.076 Uiso 1 1 calc R U . . .
C18 C 0.2976(4) 0.5629(4) 0.29665(14) 0.0676(16) Uani 1 1 d . . . . .
H18 H 0.310461 0.545372 0.273213 0.081 Uiso 1 1 calc R U . . .
C19 C 0.3614(4) 0.5955(4) 0.31786(15) 0.0654(15) Uani 1 1 d . . . . .
H19 H 0.418157 0.598695 0.309120 0.078 Uiso 1 1 calc R U . . .
C20 C 0.3433(3) 0.6240(3) 0.35216(14) 0.0515(12) Uani 1 1 d . . . . .
C21 C 0.4068(4) 0.6607(4) 0.37411(16) 0.0608(14) Uani 1 1 d . . . . .
H21 H 0.463152 0.667448 0.365275 0.073 Uiso 1 1 calc R U . . .
C22 C 0.3885(3) 0.6863(3) 0.40736(13) 0.0491(12) Uani 1 1 d . . . . .
H22 H 0.432711 0.710188 0.421430 0.059 Uiso 1 1 calc R U . . .
C23 C 0.3042(3) 0.6787(3) 0.42214(11) 0.0406(10) Uani 1 1 d . . . . .
C24 C 0.2395(3) 0.6443(3) 0.39981(11) 0.0424(10) Uani 1 1 d . . . . .
C25 C 0.2591(3) 0.6170(3) 0.36524(11) 0.0421(10) Uani 1 1 d . . . . .

loop_
_atom_site_aniso_label
_atom_site_aniso_U_11
_atom_site_aniso_U_22
_atom_site_aniso_U_33
_atom_site_aniso_U_23
_atom_site_aniso_U_13
_atom_site_aniso_U_12
Fe1 0.0507(6) 0.0283(5) 0.0310(4) 0.000 0.000 0.0003(4)
N1 0.048(2) 0.041(2) 0.0361(19) -0.0006(16) 0.0041(17) -0.0063(17)
N2 0.058(2) 0.0294(18) 0.0355(19) -0.0007(15) -0.0011(17) -0.0009(16)
N3 0.064(3) 0.036(2) 0.040(2) 0.0011(17) -0.0142(19) 0.0016(18)
O1 0.074(2) 0.0309(16) 0.0425(17) -0.0027(13) -0.0233(16) 0.0092(15)
C1 0.065(4) 0.074(4) 0.069(4) 0.001(3) -0.021(3) -0.005(3)
C2 0.046(3) 0.066(3) 0.057(3) -0.010(3) 0.000(2) -0.009(3)
C3 0.056(3) 0.072(4) 0.088(4) -0.024(4) -0.005(3) -0.014(3)
C4 0.071(4) 0.069(4) 0.092(5) -0.038(4) 0.011(4) -0.018(3)
C5 0.071(4) 0.045(3) 0.070(4) -0.019(3) 0.012(3) -0.007(3)
C6 0.054(3) 0.039(3) 0.044(2) -0.008(2) 0.011(2) -0.005(2)
C7 0.066(3) 0.034(2) 0.039(2) -0.0027(19) 0.000(2) 0.000(2)
C8 0.095(5) 0.041(3) 0.074(4) -0.015(3) -0.027(3) 0.012(3)
C9 0.069(3) 0.030(2) 0.033(2) 0.0043(18) -0.017(2) -0.002(2)
C10 0.064(3) 0.033(2) 0.037(2) 0.0037(18) -0.013(2) 0.004(2)
C11 0.069(4) 0.058(3) 0.037(2) 0.001(2) -0.003(2) -0.003(3)
C12 0.062(3) 0.081(4) 0.044(3) -0.004(3) 0.000(3) -0.011(3)
C13 0.062(3) 0.061(3) 0.037(2) 0.001(2) -0.005(2) -0.011(3)
C14 0.051(3) 0.100(5) 0.054(3) 0.001(3) -0.006(3) -0.023(3)
C15 0.059(3) 0.096(4) 0.037(3) -0.006(3) -0.015(2) -0.023(3)
C16 0.061(3) 0.057(3) 0.035(2) 0.006(2) -0.016(2) -0.013(2)
C17 0.064(4) 0.078(4) 0.048(3) -0.006(3) -0.015(3) -0.013(3)
C18 0.072(4) 0.097(5) 0.034(3) -0.010(3) -0.003(3) -0.017(3)
C19 0.055(3) 0.081(4) 0.059(3) -0.015(3) 0.005(3) -0.007(3)
C20 0.051(3) 0.054(3) 0.050(3) 0.003(2) -0.007(2) -0.006(2)
C21 0.050(3) 0.064(3) 0.068(3) -0.008(3) -0.003(3) -0.008(3)
C22 0.054(3) 0.048(3) 0.045(3) 0.003(2) -0.017(2) -0.008(2)
C23 0.053(3) 0.032(2) 0.036(2) 0.0078(18) -0.017(2) -0.0002(19)
C24 0.058(3) 0.037(2) 0.033(2) 0.0029(18) -0.010(2) -0.005(2)
C25 0.053(3) 0.042(2) 0.031(2) 0.0046(18) -0.0133(19) -0.006(2)

loop_
_atom_type_symbol
_atom_type_description
_atom_type_scat_dispersion_real
_atom_type_scat_dispersion_imag
_atom_type_scat_source
C C 0.0033 0.0016 'International Tables Vol C Tables 4.2.6.8 and 6.1.1.4'
H H 0.0000 0.0000 'International Tables Vol C Tables 4.2.6.8 and 6.1.1.4'
Fe Fe 0.3463 0.8444 'International Tables Vol C Tables 4.2.6.8 and 6.1.1.4'
N N 0.0061 0.0033 'International Tables Vol C Tables 4.2.6.8 and 6.1.1.4'
O O 0.0106 0.0060 'International Tables Vol C Tables 4.2.6.8 and 6.1.1.4'

loop_
_geom_angle_atom_site_label_1
_geom_angle_atom_site_label_2
_geom_angle_atom_site_label_3
_geom_angle
_geom_angle_site_symmetry_1
_geom_angle_site_symmetry_3
_geom_angle_publ_flag
N1 Fe1 N1 103.86(19) . 6_564 ?
N2 Fe1 N1 114.75(14) . 6_564 ?
N2 Fe1 N1 74.17(14) . . ?
N2 Fe1 N1 114.75(14) 6_564 . ?
N2 Fe1 N1 74.17(14) 6_564 6_564 ?
N2 Fe1 N2 166.4(2) . 6_564 ?
N2 Fe1 O1 96.44(14) 6_564 . ?
N2 Fe1 O1 74.64(13) 6_564 6_564 ?
N2 Fe1 O1 96.44(14) . 6_564 ?
N2 Fe1 O1 74.64(13) . . ?
O1 Fe1 N1 148.68(13) 6_564 6_564 ?
O1 Fe1 N1 86.72(13) 6_564 . ?
O1 Fe1 N1 148.68(13) . . ?
O1 Fe1 N1 86.73(13) . 6_564 ?
O1 Fe1 O1 99.5(2) 6_564 . ?
C2 N1 Fe1 128.0(3) . . ?
C2 N1 C6 118.6(4) . . ?
C6 N1 Fe1 111.4(3) . . ?
N3 N2 Fe1 118.9(3) . . ?
C7 N2 Fe1 121.5(3) . . ?
C7 N2 N3 119.1(4) . . ?
C9 N3 N2 107.5(4) . . ?
C9 O1 Fe1 112.6(3) . . ?
H1A C1 H1B 109.5 . . ?
H1A C1 H1C 109.5 . . ?
H1B C1 H1C 109.5 . . ?
C2 C1 H1A 109.5 . . ?
C2 C1 H1B 109.5 . . ?
C2 C1 H1C 109.5 . . ?
N1 C2 C1 116.8(5) . . ?
N1 C2 C3 121.4(5) . . ?
C3 C2 C1 121.8(5) . . ?
C2 C3 H3 120.2 . . ?
C4 C3 C2 119.6(6) . . ?
C4 C3 H3 120.2 . . ?
C3 C4 H4 120.3 . . ?
C5 C4 C3 119.4(6) . . ?
C5 C4 H4 120.3 . . ?
C4 C5 H5 120.4 . . ?
C4 C5 C6 119.2(6) . . ?
C6 C5 H5 120.4 . . ?
N1 C6 C5 121.8(5) . . ?
N1 C6 C7 115.8(4) . . ?
C5 C6 C7 122.4(5) . . ?
N2 C7 C6 113.9(4) . . ?
N2 C7 C8 125.7(5) . . ?
C6 C7 C8 120.4(4) . . ?
C7 C8 H8A 109.5 . . ?
C7 C8 H8B 109.5 . . ?
C7 C8 H8C 109.5 . . ?
H8A C8 H8B 109.5 . . ?
H8A C8 H8C 109.5 . . ?
H8B C8 H8C 109.5 . . ?
N3 C9 C10 116.0(4) . . ?
O1 C9 N3 126.4(4) . . ?
O1 C9 C10 117.6(4) . . ?
C11 C10 C9 120.2(4) . . ?
C11 C10 C23 119.6(4) . . ?
C23 C10 C9 120.2(5) . . ?
C10 C11 H11 118.9 . . ?
C10 C11 C12 122.2(5) . . ?
C12 C11 H11 118.9 . . ?
C11 C12 H12 119.8 . . ?
C11 C12 C13 120.4(5) . . ?
C13 C12 H12 119.8 . . ?
C12 C13 C14 123.1(5) . . ?
C12 C13 C24 119.1(5) . . ?
C24 C13 C14 117.7(5) . . ?
C13 C14 H14 118.9 . . ?
C15 C14 C13 122.1(5) . . ?
C15 C14 H14 118.9 . . ?
C14 C15 H15 119.5 . . ?
C14 C15 C16 120.9(5) . . ?
C16 C15 H15 119.5 . . ?
C17 C16 C15 121.9(4) . . ?
C17 C16 C25 119.3(5) . . ?
C25 C16 C15 118.8(4) . . ?
C16 C17 H17 119.6 . . ?
C18 C17 C16 120.8(5) . . ?
C18 C17 H17 119.6 . . ?
C17 C18 H18 119.7 . . ?
C17 C18 C19 120.6(5) . . ?
C19 C18 H18 119.7 . . ?
C18 C19 H19 119.7 . . ?
C18 C19 C20 120.6(5) . . ?
C20 C19 H19 119.7 . . ?
C19 C20 C21 121.9(5) . . ?
C19 C20 C25 119.3(5) . . ?
C25 C20 C21 118.8(5) . . ?
C20 C21 H21 119.4 . . ?
C22 C21 C20 121.1(5) . . ?
C22 C21 H21 119.4 . . ?
C21 C22 H22 119.0 . . ?
C21 C22 C23 122.1(4) . . ?
C23 C22 H22 119.0 . . ?
C10 C23 C22 123.6(4) . . ?
C10 C23 C24 119.3(4) . . ?
C24 C23 C22 117.0(4) . . ?
C13 C24 C23 119.3(4) . . ?
C25 C24 C13 120.1(4) . . ?
C25 C24 C23 120.6(4) . . ?
C20 C25 C16 119.4(4) . . ?
C24 C25 C16 120.3(5) . . ?
C24 C25 C20 120.3(4) . . ?

loop_
_geom_bond_atom_site_label_1
_geom_bond_atom_site_label_2
_geom_bond_distance
_geom_bond_site_symmetry_2
_geom_bond_publ_flag
Fe1 N1 2.220(4) . ?
Fe1 N1 2.220(4) 6_564 ?
Fe1 N2 2.069(4) . ?
Fe1 N2 2.069(4) 6_564 ?
Fe1 O1 2.084(3) 6_564 ?
Fe1 O1 2.084(3) . ?
N1 C2 1.324(6) . ?
N1 C6 1.371(6) . ?
N2 N3 1.380(5) . ?
N2 C7 1.292(6) . ?
N3 C9 1.330(6) . ?
O1 C9 1.277(5) . ?
C1 H1A 0.9800 . ?
C1 H1B 0.9800 . ?
C1 H1C 0.9800 . ?
C1 C2 1.501(8) . ?
C2 C3 1.402(8) . ?
C3 H3 0.9500 . ?
C3 C4 1.370(9) . ?
C4 H4 0.9500 . ?
C4 C5 1.365(9) . ?
C5 H5 0.9500 . ?
C5 C6 1.381(7) . ?
C6 C7 1.463(7) . ?
C7 C8 1.487(7) . ?
C8 H8A 0.9800 . ?
C8 H8B 0.9800 . ?
C8 H8C 0.9800 . ?
C9 C10 1.496(6) . ?
C10 C11 1.367(7) . ?
C10 C23 1.403(6) . ?
C11 H11 0.9500 . ?
C11 C12 1.378(7) . ?
C12 H12 0.9500 . ?
C12 C13 1.386(7) . ?
C13 C14 1.433(7) . ?
C13 C24 1.423(7) . ?
C14 H14 0.9500 . ?
C14 C15 1.347(7) . ?
C15 H15 0.9500 . ?
C15 C16 1.421(8) . ?
C16 C17 1.393(7) . ?
C16 C25 1.420(6) . ?
C17 H17 0.9500 . ?
C17 C18 1.379(8) . ?
C18 H18 0.9500 . ?
C18 C19 1.380(8) . ?
C19 H19 0.9500 . ?
C19 C20 1.401(7) . ?
C20 C21 1.418(7) . ?
C20 C25 1.413(7) . ?
C21 H21 0.9500 . ?
C21 C22 1.351(7) . ?
C22 H22 0.9500 . ?
C22 C23 1.440(7) . ?
C23 C24 1.425(6) . ?
C24 C25 1.410(6) . ?

loop_
_geom_torsion_atom_site_label_1
_geom_torsion_atom_site_label_2
_geom_torsion_atom_site_label_3
_geom_torsion_atom_site_label_4
_geom_torsion
_geom_torsion_site_symmetry_1
_geom_torsion_site_symmetry_2
_geom_torsion_site_symmetry_3
_geom_torsion_site_symmetry_4
_geom_torsion_publ_flag
Fe1 N1 C2 C1 -18.8(7) . . . . ?
Fe1 N1 C2 C3 159.5(4) . . . . ?
Fe1 N1 C6 C5 -161.8(4) . . . . ?
Fe1 N1 C6 C7 17.3(5) . . . . ?
Fe1 N2 N3 C9 -1.4(5) . . . . ?
Fe1 N2 C7 C6 -7.9(6) . . . . ?
Fe1 N2 C7 C8 171.1(4) . . . . ?
Fe1 O1 C9 N3 2.1(6) . . . . ?
Fe1 O1 C9 C10 -177.8(3) . . . . ?
N1 C2 C3 C4 -0.1(9) . . . . ?
N1 C6 C7 N2 -7.5(6) . . . . ?
N1 C6 C7 C8 173.4(5) . . . . ?
N2 N3 C9 O1 -0.5(6) . . . . ?
N2 N3 C9 C10 179.3(4) . . . . ?
N3 N2 C7 C6 -179.4(4) . . . . ?
N3 N2 C7 C8 -0.4(7) . . . . ?
N3 C9 C10 C11 -54.8(6) . . . . ?
N3 C9 C10 C23 125.4(5) . . . . ?
O1 C9 C10 C11 125.1(5) . . . . ?
O1 C9 C10 C23 -54.7(6) . . . . ?
C1 C2 C3 C4 178.1(6) . . . . ?
C2 N1 C6 C5 3.1(7) . . . . ?
C2 N1 C6 C7 -177.7(4) . . . . ?
C2 C3 C4 C5 2.4(10) . . . . ?
C3 C4 C5 C6 -1.9(9) . . . . ?
C4 C5 C6 N1 -0.9(8) . . . . ?
C4 C5 C6 C7 -179.9(5) . . . . ?
C5 C6 C7 N2 171.7(5) . . . . ?
C5 C6 C7 C8 -7.5(8) . . . . ?
C6 N1 C2 C1 179.1(5) . . . . ?
C6 N1 C2 C3 -2.6(7) . . . . ?
C7 N2 N3 C9 170.3(4) . . . . ?
C9 C10 C11 C12 -177.9(5) . . . . ?
C9 C10 C23 C22 -4.0(6) . . . . ?
C9 C10 C23 C24 178.8(4) . . . . ?
C10 C11 C12 C13 -0.8(9) . . . . ?
C10 C23 C24 C13 -0.8(6) . . . . ?
C10 C23 C24 C25 179.3(4) . . . . ?
C11 C10 C23 C22 176.2(4) . . . . ?
C11 C10 C23 C24 -1.0(6) . . . . ?
C11 C12 C13 C14 -178.7(6) . . . . ?
C11 C12 C13 C24 -1.1(8) . . . . ?
C12 C13 C14 C15 178.4(6) . . . . ?
C12 C13 C24 C23 1.8(7) . . . . ?
C12 C13 C24 C25 -178.3(5) . . . . ?
C13 C14 C15 C16 -0.3(10) . . . . ?
C13 C24 C25 C16 -0.1(7) . . . . ?
C13 C24 C25 C20 179.6(5) . . . . ?
C14 C13 C24 C23 179.6(5) . . . . ?
C14 C13 C24 C25 -0.6(7) . . . . ?
C14 C15 C16 C17 179.9(6) . . . . ?
C14 C15 C16 C25 -0.4(9) . . . . ?
C15 C16 C17 C18 179.0(6) . . . . ?
C15 C16 C25 C20 -179.1(5) . . . . ?
C15 C16 C25 C24 0.5(7) . . . . ?
C16 C17 C18 C19 1.3(10) . . . . ?
C17 C16 C25 C20 0.6(7) . . . . ?
C17 C16 C25 C24 -179.7(5) . . . . ?
C17 C18 C19 C20 -1.8(10) . . . . ?
C18 C19 C20 C21 -177.6(6) . . . . ?
C18 C19 C20 C25 1.6(9) . . . . ?
C19 C20 C21 C22 -178.7(5) . . . . ?
C19 C20 C25 C16 -1.0(7) . . . . ?
C19 C20 C25 C24 179.3(5) . . . . ?
C20 C21 C22 C23 -0.6(8) . . . . ?
C21 C20 C25 C16 178.2(5) . . . . ?
C21 C20 C25 C24 -1.5(7) . . . . ?
C21 C22 C23 C10 -178.7(5) . . . . ?
C21 C22 C23 C24 -1.4(7) . . . . ?
C22 C23 C24 C13 -178.2(4) . . . . ?
C22 C23 C24 C25 1.9(6) . . . . ?
C23 C10 C11 C12 1.8(8) . . . . ?
C23 C24 C25 C16 179.8(4) . . . . ?
C23 C24 C25 C20 -0.5(7) . . . . ?
C24 C13 C14 C15 0.7(9) . . . . ?
C25 C16 C17 C18 -0.8(9) . . . . ?
C25 C20 C21 C22 2.1(8) . . . . ?

loop_
_smtbx_masks_void_nr
_smtbx_masks_void_average_x
_smtbx_masks_void_average_y
_smtbx_masks_void_average_z
_smtbx_masks_void_volume
_smtbx_masks_void_count_electrons
_smtbx_masks_void_content
1 -0.410 -0.250 0.250 553.0 123.6 '12 H2O'
2 0.000 -0.314 0.500 553.0 123.6 '12 H2O'
3 -0.582 0.250 0.750 553.0 123.6 '12 H2O'
4 0.500 -0.335 0.000 553.0 123.6 '12 H2O'
